data_7123096
loop_
_publ_author_name
'Lee, Chi Lun'
'Wu, Liangliang'
'Huang, Jie-Sheng'
'Che, Chi-Ming'

_publ_section_title
;
 Stable iridium(iv) complexes supported by tetradentate salen ligands.
 Synthesis, structures and reactivity
;
_journal_name_full 'Chemical Communications'
_journal_paper_doi 10.1039/C8CC10220A
_journal_year 2019
_chemical_formula_moiety 'C50 H54 Cl2 Ir N2 O2, 2.41(C H Cl3)'
_chemical_formula_sum 'C52.41 H56.41 Cl9.23 Ir N2 O2'
_chemical_formula_weight 1265.58
_chemical_name_systematic
;
 ?
;
_space_group_crystal_system monoclinic
_space_group_IT_number 14
_space_group_name_Hall '-P 2ybc'
_space_group_name_H-M_alt 'P 1 21/c 1'
_symmetry_space_group_name_Hall '-P 2ybc'
_symmetry_space_group_name_H-M 'P 1 21/c 1'
_atom_sites_solution_hydrogens geom
_atom_sites_solution_primary direct
_audit_creation_date 2014-05-10
_audit_creation_method
;
Olex2 1.2
(compiled 2014.03.20 svn.r2914 for OlexSys, GUI svn.r4816)
;
_audit_update_record
;
2018-12-08 deposited with the CCDC.    2019-02-21 downloaded from the CCDC.
;
_cell_angle_alpha 90
_cell_angle_beta 98.226(2)
_cell_angle_gamma 90
_cell_formula_units_Z 4
_cell_length_a 24.7754(14)
_cell_length_b 14.4960(8)
_cell_length_c 16.5663(9)
_cell_measurement_reflns_used 9945
_cell_measurement_temperature 100
_cell_measurement_theta_max 66.64
_cell_measurement_theta_min 3.54
_cell_volume 5888.5(6)
_computing_molecular_graphics 'Olex2 (Dolomanov et al., 2009)'
_computing_publication_material 'Olex2 (Dolomanov et al., 2009)'
_computing_structure_refinement 'ShelXL (Sheldrick, 2008)'
_computing_structure_solution 'XS (Sheldrick, 2008)'
_diffrn_ambient_temperature 100
_diffrn_measured_fraction_theta_full 0.946
_diffrn_measured_fraction_theta_max 0.955
_diffrn_measurement_device_type 'Bruker APEX-II CCD'
_diffrn_measurement_method '\f and \w scans'
_diffrn_radiation_monochromator graphite
_diffrn_radiation_type CuK\a
_diffrn_radiation_wavelength 1.54178
_diffrn_reflns_av_R_equivalents 0.0983
_diffrn_reflns_av_unetI/netI 0.0502
_diffrn_reflns_Laue_measured_fraction_full 0.946
_diffrn_reflns_Laue_measured_fraction_max 0.955
_diffrn_reflns_limit_h_max 28
_diffrn_reflns_limit_h_min -29
_diffrn_reflns_limit_k_max 17
_diffrn_reflns_limit_k_min -12
_diffrn_reflns_limit_l_max 19
_diffrn_reflns_limit_l_min -19
_diffrn_reflns_number 83040
_diffrn_reflns_point_group_measured_fraction_full 0.946
_diffrn_reflns_point_group_measured_fraction_max 0.955
_diffrn_reflns_theta_full 67.679
_diffrn_reflns_theta_max 67.241
_diffrn_reflns_theta_min 1.802
_diffrn_standards_number 0
_exptl_absorpt_coefficient_mu 8.537
_exptl_absorpt_correction_T_max 0.77
_exptl_absorpt_correction_T_min 0.58
_exptl_absorpt_correction_type multi-scan
_exptl_absorpt_process_details SADABS
_exptl_crystal_colour 'dark black'
_exptl_crystal_colour_modifier dark
_exptl_crystal_colour_primary black
_exptl_crystal_density_diffrn 1.428
_exptl_crystal_description needle
_exptl_crystal_F_000 2539
_exptl_crystal_size_max 0.3
_exptl_crystal_size_mid 0.06
_exptl_crystal_size_min 0.06
_refine_diff_density_max 2.168
_refine_diff_density_min -0.988
_refine_diff_density_rms 0.164
_refine_ls_extinction_method none
_refine_ls_goodness_of_fit_ref 1.136
_refine_ls_hydrogen_treatment constr
_refine_ls_matrix_type full
_refine_ls_number_parameters 635
_refine_ls_number_reflns 10085
_refine_ls_number_restraints 9
_refine_ls_restrained_S_all 1.138
_refine_ls_R_factor_all 0.0493
_refine_ls_R_factor_gt 0.0468
_refine_ls_shift/su_max 0.094
_refine_ls_shift/su_mean 0.002
_refine_ls_structure_factor_coef Fsqd
_refine_ls_weighting_details 'w=1/[\s^2^(Fo^2^)+(0.0379P)^2^+47.8853P] where P=(Fo^2^+2Fc^2^)/3'
_refine_ls_weighting_scheme calc
_refine_ls_wR_factor_gt 0.1259
_refine_ls_wR_factor_ref 0.1274
_reflns_Friedel_coverage 0.000
_reflns_number_gt 9487
_reflns_number_total 10085
_reflns_threshold_expression 'I > 2\s(I)'
_cod_data_source_file c8cc10220a2.cif
_cod_data_source_block cxy88_p-1
_cod_database_code 7123096
_shelxl_version_number 2013-4
_shelx_space_group_comment
;
The symmetry employed for this shelxl refinement is uniquely defined
by the following loop, which should always be used as a source of
symmetry information in preference to the above space-group names.
They are only intended as comments.
;
_olex2_refinement_description
;
1. Fixed Uiso
 At 1.2 times of:
  All C(H) groups
 At 1.5 times of:
  All C(H,H,H) groups
2. Restrained distances
 Cl10-C53 = Cl11-C53 = Cl9-C53
 1.76 with sigma of 0.02
3. Uiso/Uaniso restraints and constraints
Uanis(C53) \\sim Ueq: with sigma of 0.01 and sigma for terminal atoms of 0.02
4. Others
 Sof(Cl10)=Sof(Cl9)=Sof(Cl11)=Sof(C53)=Sof(H53)=FVAR(1)
5.a Ternary CH refined with riding coordinates:
 C52(H52), C51(H51), C53(H53)
5.b Aromatic/amide H refined with riding coordinates:
 C7(H7), C9(H9), C25(H25), C30(H30), C28(H28), C32(H32), C22(H22), C21(H21),
 C26(H26), C5(H5), C3(H3), C10(H10), C14(H14), C13(H13), C23(H23), C12(H12),
 C15(H15), C20(H20)
5.c Idealised Me refined as rotating group:
 C41(H41A,H41B,H41C), C40(H40A,H40B,H40C), C42(H42A,H42B,H42C), C49(H49A,H49B,
 H49C), C45(H45A,H45B,H45C), C44(H44A,H44B,H44C), C46(H46A,H46B,H46C), C37(H37A,
 H37B,H37C), C38(H38A,H38B,H38C), C50(H50A,H50B,H50C), C36(H36A,H36B,H36C),
 C48(H48A,H48B,H48C)
;

loop_
_space_group_symop_operation_xyz
'x, y, z'
'-x, y+1/2, -z+1/2'
'-x, -y, -z'
'x, -y-1/2, z-1/2'

loop_
_atom_site_label
_atom_site_type_symbol
_atom_site_fract_x
_atom_site_fract_y
_atom_site_fract_z
_atom_site_U_iso_or_equiv
_atom_site_adp_type
_atom_site_occupancy
_atom_site_site_symmetry_order
_atom_site_calc_flag
_atom_site_refinement_flags_posn
_atom_site_refinement_flags_adp
_atom_site_refinement_flags_occupancy
_atom_site_disorder_assembly
_atom_site_disorder_group
Ir1 Ir 0.23068(2) 0.67605(2) 0.15645(2) 0.01207(10) Uani 1 1 d . . . . .
Cl2 Cl 0.28786(5) 0.68916(9) 0.28061(8) 0.0176(3) Uani 1 1 d . . . . .
Cl1 Cl 0.17235(5) 0.65283(9) 0.03426(8) 0.0173(3) Uani 1 1 d . . . . .
O2 O 0.19489(14) 0.5663(2) 0.1992(2) 0.0145(8) Uani 1 1 d . . . . .
N1 N 0.26839(18) 0.7776(3) 0.1047(3) 0.0130(9) Uani 1 1 d . . . . .
N2 N 0.17605(17) 0.7575(3) 0.2005(3) 0.0124(9) Uani 1 1 d . . . . .
C39 C 0.5127(2) 0.6670(5) 0.1427(4) 0.0291(15) Uani 1 1 d . . . . .
C41 C 0.5397(3) 0.6387(5) 0.2281(5) 0.0369(17) Uani 1 1 d . . . . .
H41A H 0.5790 0.6508 0.2335 0.055 Uiso 1 1 calc GR . . . .
H41B H 0.5336 0.5727 0.2362 0.055 Uiso 1 1 calc GR . . . .
H41C H 0.5238 0.6743 0.2691 0.055 Uiso 1 1 calc GR . . . .
C40 C 0.5259(3) 0.7684(6) 0.1306(5) 0.0410(18) Uani 1 1 d . . . . .
H40A H 0.5092 0.8061 0.1693 0.062 Uiso 1 1 calc GR . . . .
H40B H 0.5115 0.7870 0.0748 0.062 Uiso 1 1 calc GR . . . .
H40C H 0.5655 0.7772 0.1399 0.062 Uiso 1 1 calc GR . . . .
C42 C 0.5359(3) 0.6089(6) 0.0782(5) 0.0417(18) Uani 1 1 d . . . . .
H42A H 0.5756 0.6163 0.0847 0.063 Uiso 1 1 calc GR . . . .
H42B H 0.5199 0.6296 0.0236 0.063 Uiso 1 1 calc GR . . . .
H42C H 0.5269 0.5438 0.0851 0.063 Uiso 1 1 calc GR . . . .
O1 O 0.28575(14) 0.5886(3) 0.1216(2) 0.0163(8) Uani 1 1 d . . . . .
C34 C 0.1416(2) 0.5583(4) 0.1950(3) 0.0137(11) Uani 1 1 d . . . . .
C16 C 0.1668(2) 0.9658(4) 0.0466(3) 0.0165(11) Uani 1 1 d . . . . .
C19 C 0.2334(2) 0.9975(4) 0.2246(3) 0.0180(11) Uani 1 1 d . . . . .
C18 C 0.2107(2) 0.9140(4) 0.1863(3) 0.0135(11) Uani 1 1 d . . . . .
C8 C 0.2353(2) 0.8456(4) 0.0582(3) 0.0149(11) Uani 1 1 d . . . . .
C7 C 0.3204(2) 0.7760(4) 0.0991(3) 0.0178(11) Uani 1 1 d . . . . .
H7 H 0.3352 0.8298 0.0781 0.021 Uiso 1 1 calc R . . . .
C9 C 0.2328(2) 0.8434(4) -0.0273(4) 0.0191(12) Uani 1 1 d . . . . .
H9 H 0.2563 0.8034 -0.0516 0.023 Uiso 1 1 calc R . . . .
C25 C 0.2146(2) 0.9374(4) 0.3562(3) 0.0185(12) Uani 1 1 d . . . . .
H25 H 0.2145 0.9455 0.4131 0.022 Uiso 1 1 calc R . . . .
C29 C 0.1072(2) 0.6365(4) 0.1992(3) 0.0143(11) Uani 1 1 d . . . . .
C31 C 0.0270(2) 0.5384(4) 0.1934(3) 0.0171(11) Uani 1 1 d . . . . .
C1 C 0.3380(2) 0.6093(4) 0.1278(3) 0.0167(11) Uani 1 1 d . . . . .
C30 C 0.0505(2) 0.6243(4) 0.2004(3) 0.0162(11) Uani 1 1 d . . . . .
H30 H 0.0284 0.6767 0.2061 0.019 Uiso 1 1 calc R . . . .
C28 C 0.1280(2) 0.7276(4) 0.2128(3) 0.0146(11) Uani 1 1 d . . . . .
H28 H 0.1046 0.7712 0.2329 0.018 Uiso 1 1 calc R . . . .
C32 C 0.0619(2) 0.4633(4) 0.1886(3) 0.0172(11) Uani 1 1 d . . . . .
H32 H 0.0457 0.4038 0.1830 0.021 Uiso 1 1 calc R . . . .
C2 C 0.3771(2) 0.5360(4) 0.1354(3) 0.0181(11) Uani 1 1 d . . . . .
C22 C 0.2806(3) 1.1556(4) 0.3030(4) 0.0274(14) Uani 1 1 d . . . . .
H22 H 0.2968 1.2092 0.3292 0.033 Uiso 1 1 calc R . . . .
C21 C 0.2795(3) 1.1438(4) 0.2186(4) 0.0259(13) Uani 1 1 d . . . . .
H21 H 0.2951 1.1895 0.1879 0.031 Uiso 1 1 calc R . . . .
C26 C 0.1951(2) 0.8578(4) 0.3197(3) 0.0165(11) Uani 1 1 d . . . . .
H26 H 0.1824 0.8100 0.3514 0.020 Uiso 1 1 calc R . . . .
C5 C 0.4131(2) 0.7196(4) 0.1251(4) 0.0222(12) Uani 1 1 d . . . . .
H5 H 0.4249 0.7814 0.1196 0.027 Uiso 1 1 calc R . . . .
C6 C 0.3571(2) 0.7018(4) 0.1213(3) 0.0189(12) Uani 1 1 d . . . . .
C3 C 0.4317(2) 0.5598(4) 0.1411(4) 0.0207(12) Uani 1 1 d . . . . .
H3 H 0.4578 0.5114 0.1488 0.025 Uiso 1 1 calc R . . . .
C11 C 0.1617(2) 0.9586(4) -0.0397(3) 0.0194(12) Uani 1 1 d . . . . .
C27 C 0.1936(2) 0.8458(4) 0.2350(3) 0.0134(10) Uani 1 1 d . . . . .
C10 C 0.1969(2) 0.8984(4) -0.0752(4) 0.0210(12) Uani 1 1 d . . . . .
H10 H 0.1953 0.8965 -0.1328 0.025 Uiso 1 1 calc R . . . .
C49 C -0.0583(2) 0.4794(4) 0.1104(4) 0.0262(13) Uani 1 1 d . . . . .
H49A H -0.0515 0.5206 0.0661 0.039 Uiso 1 1 calc GR . . . .
H49B H -0.0977 0.4708 0.1088 0.039 Uiso 1 1 calc GR . . . .
H49C H -0.0411 0.4195 0.1039 0.039 Uiso 1 1 calc GR . . . .
C33 C 0.1177(2) 0.4681(4) 0.1913(3) 0.0172(11) Uani 1 1 d . . . . .
C35 C 0.3586(2) 0.4353(4) 0.1389(4) 0.0230(13) Uani 1 1 d . . . . .
C17 C 0.2045(2) 0.9069(4) 0.0960(3) 0.0138(11) Uani 1 1 d . . . . .
C45 C 0.1966(2) 0.3785(5) 0.2675(4) 0.0269(14) Uani 1 1 d . . . . .
H45A H 0.2179 0.4357 0.2715 0.040 Uiso 1 1 calc GR . . . .
H45B H 0.2209 0.3258 0.2644 0.040 Uiso 1 1 calc GR . . . .
H45C H 0.1782 0.3723 0.3158 0.040 Uiso 1 1 calc GR . . . .
C24 C 0.2349(2) 1.0083(4) 0.3102(3) 0.0188(12) Uani 1 1 d . . . . .
C44 C 0.1815(3) 0.3835(4) 0.1120(4) 0.0261(13) Uani 1 1 d . . . . .
H44A H 0.1534 0.3822 0.0639 0.039 Uiso 1 1 calc GR . . . .
H44B H 0.2053 0.3297 0.1113 0.039 Uiso 1 1 calc GR . . . .
H44C H 0.2031 0.4400 0.1114 0.039 Uiso 1 1 calc GR . . . .
C47 C -0.0343(2) 0.5218(4) 0.1926(4) 0.0197(12) Uani 1 1 d . . . . .
C46 C 0.1206(3) 0.2924(4) 0.1902(5) 0.0316(15) Uani 1 1 d . . . . .
H46A H 0.1019 0.2908 0.2384 0.047 Uiso 1 1 calc GR . . . .
H46B H 0.1451 0.2392 0.1911 0.047 Uiso 1 1 calc GR . . . .
H46C H 0.0936 0.2902 0.1409 0.047 Uiso 1 1 calc GR . . . .
C37 C 0.3218(2) 0.4110(5) 0.0598(4) 0.0270(14) Uani 1 1 d . . . . .
H37A H 0.2908 0.4536 0.0515 0.040 Uiso 1 1 calc GR . . . .
H37B H 0.3084 0.3477 0.0631 0.040 Uiso 1 1 calc GR . . . .
H37C H 0.3426 0.4161 0.0139 0.040 Uiso 1 1 calc GR . . . .
C14 C 0.0950(3) 1.0806(4) 0.0320(4) 0.0261(13) Uani 1 1 d . . . . .
H14 H 0.0729 1.1234 0.0558 0.031 Uiso 1 1 calc R . . . .
C38 C 0.3286(3) 0.4212(5) 0.2130(4) 0.0280(14) Uani 1 1 d . . . . .
H38A H 0.3531 0.4366 0.2630 0.042 Uiso 1 1 calc GR . . . .
H38B H 0.3172 0.3566 0.2153 0.042 Uiso 1 1 calc GR . . . .
H38C H 0.2965 0.4613 0.2081 0.042 Uiso 1 1 calc GR . . . .
C13 C 0.0889(3) 1.0710(5) -0.0535(4) 0.0277(14) Uani 1 1 d . . . . .
H13 H 0.0620 1.1059 -0.0869 0.033 Uiso 1 1 calc R . . . .
C23 C 0.2584(2) 1.0900(4) 0.3472(4) 0.0240(13) Uani 1 1 d . . . . .
H23 H 0.2585 1.0992 0.4041 0.029 Uiso 1 1 calc R . . . .
C43 C 0.1537(2) 0.3814(4) 0.1905(4) 0.0218(12) Uani 1 1 d . . . . .
C12 C 0.1217(3) 1.0116(4) -0.0884(4) 0.0246(13) Uani 1 1 d . . . . .
H12 H 0.1174 1.0060 -0.1460 0.029 Uiso 1 1 calc R . . . .
C4 C 0.4512(2) 0.6507(5) 0.1364(4) 0.0238(13) Uani 1 1 d . . . . .
C50 C -0.0423(2) 0.4555(5) 0.2625(4) 0.0276(14) Uani 1 1 d . . . . .
H50A H -0.0242 0.3967 0.2548 0.041 Uiso 1 1 calc GR . . . .
H50B H -0.0814 0.4447 0.2625 0.041 Uiso 1 1 calc GR . . . .
H50C H -0.0265 0.4828 0.3147 0.041 Uiso 1 1 calc GR . . . .
C15 C 0.1325(2) 1.0289(4) 0.0805(4) 0.0196(12) Uani 1 1 d . . . . .
H15 H 0.1357 1.0352 0.1381 0.023 Uiso 1 1 calc R . . . .
C36 C 0.4068(3) 0.3679(5) 0.1481(5) 0.0306(15) Uani 1 1 d . . . . .
H36A H 0.4278 0.3768 0.1028 0.046 Uiso 1 1 calc GR . . . .
H36B H 0.3931 0.3045 0.1473 0.046 Uiso 1 1 calc GR . . . .
H36C H 0.4302 0.3795 0.1999 0.046 Uiso 1 1 calc GR . . . .
C48 C -0.0653(2) 0.6102(4) 0.2053(4) 0.0255(13) Uani 1 1 d . . . . .
H48A H -0.0515 0.6363 0.2589 0.038 Uiso 1 1 calc GR . . . .
H48B H -0.1042 0.5963 0.2026 0.038 Uiso 1 1 calc GR . . . .
H48C H -0.0600 0.6548 0.1626 0.038 Uiso 1 1 calc GR . . . .
C20 C 0.2560(2) 1.0661(4) 0.1800(4) 0.0220(12) Uani 1 1 d . . . . .
H20 H 0.2552 1.0591 0.1228 0.026 Uiso 1 1 calc R . . . .
Cl7 Cl 0.45824(7) 0.83821(16) 0.33845(15) 0.0546(5) Uani 1 1 d . . . . .
Cl6 Cl 0.36585(8) 0.93520(14) 0.25488(12) 0.0459(4) Uani 1 1 d . . . . .
Cl8 Cl 0.36664(9) 0.8823(2) 0.42201(13) 0.0652(7) Uani 1 1 d . . . . .
C52 C 0.3866(3) 0.8507(5) 0.3290(5) 0.0367(16) Uani 1 1 d . . . . .
H52 H 0.3690 0.7907 0.3109 0.044 Uiso 1 1 calc R . . . .
Cl5 Cl 0.05245(6) 0.84645(12) 0.05736(10) 0.0327(4) Uani 1 1 d . . . . .
Cl3 Cl -0.01706(6) 0.69246(11) 0.00312(10) 0.0315(3) Uani 1 1 d . . . . .
Cl4 Cl 0.04188(7) 0.78863(12) -0.11077(10) 0.0360(4) Uani 1 1 d . . . . .
C51 C 0.0439(2) 0.7519(4) -0.0089(4) 0.0245(13) Uani 1 1 d . . . . .
H51 H 0.0755 0.7090 0.0051 0.029 Uiso 1 1 calc R . . . .
Cl10 Cl 0.4022(3) 0.8436(6) -0.0539(5) 0.090(3) Uani 0.409(7) 1 d D . P A 1
Cl9 Cl 0.4490(4) 0.9918(9) -0.1310(7) 0.129(4) Uani 0.409(7) 1 d D . P A 1
Cl11 Cl 0.3568(8) 1.0256(9) -0.0401(10) 0.188(8) Uani 0.409(7) 1 d D . P A 1
C53 C 0.3914(10) 0.9496(13) -0.0922(18) 0.099(10) Uani 0.409(7) 1 d D U P A 1
H53 H 0.3651 0.9382 -0.1429 0.119 Uiso 0.409(7) 1 calc R . P A 1

loop_
_atom_site_aniso_label
_atom_site_aniso_U_11
_atom_site_aniso_U_22
_atom_site_aniso_U_33
_atom_site_aniso_U_23
_atom_site_aniso_U_13
_atom_site_aniso_U_12
Ir1 0.00946(13) 0.01038(14) 0.01652(14) 0.00000(8) 0.00241(9) 0.00036(8)
Cl2 0.0141(6) 0.0195(7) 0.0185(6) 0.0010(5) -0.0001(5) -0.0017(5)
Cl1 0.0142(6) 0.0198(7) 0.0177(6) -0.0025(5) 0.0020(5) 0.0007(5)
O2 0.0129(18) 0.0088(18) 0.0222(19) 0.0019(15) 0.0043(15) -0.0001(14)
N1 0.015(2) 0.008(2) 0.016(2) -0.0001(17) 0.0033(17) -0.0011(17)
N2 0.013(2) 0.009(2) 0.016(2) 0.0009(17) 0.0017(17) 0.0008(17)
C39 0.014(3) 0.028(4) 0.046(4) 0.000(3) 0.005(3) -0.001(2)
C41 0.018(3) 0.037(4) 0.053(4) -0.003(3) -0.005(3) 0.001(3)
C40 0.015(3) 0.047(5) 0.062(5) 0.003(4) 0.007(3) -0.006(3)
C42 0.021(3) 0.048(5) 0.059(5) -0.004(4) 0.017(3) 0.002(3)
O1 0.0112(18) 0.014(2) 0.024(2) -0.0006(15) 0.0052(15) 0.0012(15)
C34 0.013(3) 0.010(3) 0.018(3) 0.001(2) 0.003(2) -0.001(2)
C16 0.016(3) 0.015(3) 0.018(3) 0.002(2) 0.004(2) 0.000(2)
C19 0.015(3) 0.016(3) 0.022(3) 0.000(2) 0.001(2) 0.002(2)
C18 0.011(2) 0.007(3) 0.023(3) 0.000(2) 0.002(2) 0.000(2)
C8 0.014(3) 0.009(3) 0.021(3) 0.001(2) 0.001(2) -0.001(2)
C7 0.018(3) 0.017(3) 0.019(3) 0.001(2) 0.007(2) 0.000(2)
C9 0.018(3) 0.017(3) 0.025(3) 0.002(2) 0.010(2) 0.000(2)
C25 0.020(3) 0.018(3) 0.017(3) -0.002(2) 0.002(2) 0.001(2)
C29 0.015(3) 0.013(3) 0.016(3) -0.001(2) 0.003(2) 0.000(2)
C31 0.015(3) 0.017(3) 0.019(3) -0.002(2) 0.003(2) -0.002(2)
C1 0.014(3) 0.019(3) 0.017(3) -0.001(2) 0.002(2) 0.001(2)
C30 0.014(3) 0.015(3) 0.020(3) -0.001(2) 0.004(2) 0.002(2)
C28 0.013(3) 0.017(3) 0.015(3) 0.003(2) 0.004(2) 0.004(2)
C32 0.017(3) 0.014(3) 0.021(3) -0.002(2) 0.004(2) -0.005(2)
C2 0.015(3) 0.018(3) 0.021(3) -0.001(2) 0.002(2) 0.001(2)
C22 0.029(3) 0.016(3) 0.033(3) -0.003(3) -0.006(3) -0.005(3)
C21 0.027(3) 0.015(3) 0.035(3) 0.002(3) 0.000(3) -0.005(3)
C26 0.011(2) 0.016(3) 0.023(3) 0.002(2) 0.003(2) 0.002(2)
C5 0.018(3) 0.020(3) 0.029(3) -0.001(2) 0.006(2) -0.001(2)
C6 0.014(3) 0.023(3) 0.020(3) -0.001(2) 0.003(2) 0.001(2)
C3 0.015(3) 0.020(3) 0.026(3) -0.001(2) 0.003(2) 0.005(2)
C11 0.019(3) 0.018(3) 0.021(3) 0.002(2) 0.002(2) -0.002(2)
C27 0.012(2) 0.008(3) 0.021(3) -0.001(2) 0.001(2) 0.001(2)
C10 0.022(3) 0.023(3) 0.018(3) 0.001(2) 0.005(2) -0.003(2)
C49 0.015(3) 0.024(3) 0.040(4) -0.008(3) 0.003(2) -0.002(2)
C33 0.016(3) 0.017(3) 0.019(3) -0.001(2) 0.002(2) -0.001(2)
C35 0.020(3) 0.018(3) 0.032(3) 0.002(2) 0.003(2) 0.002(2)
C17 0.015(3) 0.007(3) 0.020(3) -0.001(2) 0.003(2) -0.006(2)
C45 0.021(3) 0.025(3) 0.034(3) 0.009(3) 0.003(3) 0.005(3)
C24 0.016(3) 0.017(3) 0.022(3) -0.003(2) 0.000(2) 0.001(2)
C44 0.025(3) 0.022(3) 0.032(3) -0.008(3) 0.007(3) 0.004(3)
C47 0.013(3) 0.018(3) 0.028(3) -0.003(2) 0.005(2) -0.002(2)
C46 0.025(3) 0.016(3) 0.054(4) 0.000(3) 0.008(3) 0.002(3)
C37 0.019(3) 0.024(3) 0.037(4) -0.010(3) 0.002(3) 0.006(2)
C14 0.026(3) 0.022(3) 0.030(3) -0.001(3) 0.005(3) 0.008(3)
C38 0.025(3) 0.022(3) 0.036(4) 0.007(3) 0.003(3) 0.003(3)
C13 0.025(3) 0.027(3) 0.030(3) 0.007(3) -0.002(3) 0.009(3)
C23 0.025(3) 0.019(3) 0.026(3) -0.005(2) -0.003(2) 0.001(2)
C43 0.018(3) 0.016(3) 0.032(3) 0.000(2) 0.005(2) 0.001(2)
C12 0.030(3) 0.023(3) 0.021(3) 0.004(2) 0.002(2) 0.003(3)
C4 0.013(3) 0.029(3) 0.030(3) -0.002(3) 0.003(2) 0.001(2)
C50 0.020(3) 0.026(3) 0.039(4) 0.003(3) 0.012(3) -0.002(3)
C15 0.021(3) 0.017(3) 0.022(3) 0.001(2) 0.006(2) 0.001(2)
C36 0.023(3) 0.019(3) 0.049(4) 0.000(3) 0.005(3) 0.003(3)
C48 0.017(3) 0.019(3) 0.041(4) -0.003(3) 0.007(3) -0.002(2)
C20 0.020(3) 0.019(3) 0.025(3) 0.003(2) 0.000(2) 0.001(2)
Cl7 0.0226(8) 0.0644(14) 0.0743(14) -0.0148(11) -0.0017(9) 0.0053(8)
Cl6 0.0440(10) 0.0425(11) 0.0490(10) -0.0008(8) -0.0003(8) -0.0012(8)
Cl8 0.0461(11) 0.111(2) 0.0399(11) -0.0043(12) 0.0113(9) 0.0048(12)
C52 0.022(3) 0.041(4) 0.046(4) -0.006(3) 0.002(3) -0.005(3)
Cl5 0.0309(8) 0.0324(9) 0.0335(8) -0.0087(7) 0.0005(6) -0.0022(7)
Cl3 0.0319(8) 0.0307(8) 0.0318(8) 0.0004(6) 0.0045(6) -0.0056(6)
Cl4 0.0452(9) 0.0366(9) 0.0274(8) 0.0019(7) 0.0095(7) -0.0041(7)
C51 0.024(3) 0.025(3) 0.024(3) 0.000(2) 0.003(2) 0.004(3)
Cl10 0.089(5) 0.106(6) 0.071(5) 0.014(4) 0.001(4) 0.006(4)
Cl9 0.099(7) 0.156(10) 0.123(8) 0.031(7) -0.009(5) -0.044(6)
Cl11 0.30(2) 0.102(9) 0.171(13) 0.036(8) 0.067(13) 0.046(11)
C53 0.097(13) 0.086(13) 0.112(13) 0.004(9) 0.006(9) -0.017(9)

loop_
_atom_type_symbol
_atom_type_description
_atom_type_scat_dispersion_real
_atom_type_scat_dispersion_imag
_atom_type_scat_source
C C 0.0181 0.0091 'International Tables Vol C Tables 4.2.6.8 and 6.1.1.4'
H H 0.0000 0.0000 'International Tables Vol C Tables 4.2.6.8 and 6.1.1.4'
Cl Cl 0.3639 0.7018 'International Tables Vol C Tables 4.2.6.8 and 6.1.1.4'
Ir Ir -4.7710 6.5667 'International Tables Vol C Tables 4.2.6.8 and 6.1.1.4'
N N 0.0311 0.0180 'International Tables Vol C Tables 4.2.6.8 and 6.1.1.4'
O O 0.0492 0.0322 'International Tables Vol C Tables 4.2.6.8 and 6.1.1.4'

loop_
_geom_angle_atom_site_label_1
_geom_angle_atom_site_label_2
_geom_angle_atom_site_label_3
_geom_angle
Cl2 Ir1 Cl1 176.23(5)
O2 Ir1 Cl2 89.81(11)
O2 Ir1 Cl1 86.64(11)
O2 Ir1 N1 174.22(16)
O2 Ir1 N2 89.03(16)
O2 Ir1 O1 87.34(15)
N1 Ir1 Cl2 93.21(13)
N1 Ir1 Cl1 90.22(13)
N1 Ir1 N2 95.93(18)
N1 Ir1 O1 87.87(17)
N2 Ir1 Cl2 89.27(13)
N2 Ir1 Cl1 91.97(12)
O1 Ir1 Cl2 87.32(11)
O1 Ir1 Cl1 91.22(11)
O1 Ir1 N2 175.03(16)
C34 O2 Ir1 122.9(3)
C8 N1 Ir1 118.0(3)
C7 N1 Ir1 122.9(4)
C7 N1 C8 118.0(5)
C28 N2 Ir1 122.4(4)
C28 N2 C27 117.5(4)
C27 N2 Ir1 119.0(3)
C41 C39 C42 109.8(6)
C40 C39 C41 107.8(6)
C40 C39 C42 109.2(6)
C40 C39 C4 111.7(5)
C4 C39 C41 108.7(6)
C4 C39 C42 109.6(6)
C39 C41 H41A 109.5
C39 C41 H41B 109.5
C39 C41 H41C 109.5
H41A C41 H41B 109.5
H41A C41 H41C 109.5
H41B C41 H41C 109.5
C39 C40 H40A 109.5
C39 C40 H40B 109.5
C39 C40 H40C 109.5
H40A C40 H40B 109.5
H40A C40 H40C 109.5
H40B C40 H40C 109.5
C39 C42 H42A 109.5
C39 C42 H42B 109.5
C39 C42 H42C 109.5
H42A C42 H42B 109.5
H42A C42 H42C 109.5
H42B C42 H42C 109.5
C1 O1 Ir1 122.3(3)
O2 C34 C29 121.9(5)
O2 C34 C33 119.2(5)
C29 C34 C33 118.8(5)
C11 C16 C17 119.3(5)
C15 C16 C11 118.3(5)
C15 C16 C17 122.4(5)
C24 C19 C18 119.0(5)
C20 C19 C18 121.5(5)
C20 C19 C24 119.4(5)
C19 C18 C17 118.6(5)
C27 C18 C19 118.4(5)
C27 C18 C17 122.9(5)
C9 C8 N1 117.5(5)
C17 C8 N1 120.7(5)
C17 C8 C9 121.7(5)
N1 C7 H7 116.7
N1 C7 C6 126.6(5)
C6 C7 H7 116.7
C8 C9 H9 120.0
C10 C9 C8 120.1(5)
C10 C9 H9 120.0
C26 C25 H25 119.7
C26 C25 C24 120.6(5)
C24 C25 H25 119.7
C30 C29 C34 120.1(5)
C30 C29 C28 116.8(5)
C28 C29 C34 122.6(5)
C30 C31 C32 116.8(5)
C30 C31 C47 123.4(5)
C32 C31 C47 119.8(5)
O1 C1 C2 118.9(5)
O1 C1 C6 122.6(5)
C2 C1 C6 118.3(5)
C29 C30 H30 119.3
C31 C30 C29 121.5(5)
C31 C30 H30 119.3
N2 C28 C29 126.9(5)
N2 C28 H28 116.6
C29 C28 H28 116.6
C31 C32 H32 117.1
C33 C32 C31 125.8(5)
C33 C32 H32 117.1
C1 C2 C35 120.5(5)
C3 C2 C1 117.6(5)
C3 C2 C35 121.9(5)
C21 C22 H22 120.1
C23 C22 H22 120.1
C23 C22 C21 119.8(6)
C22 C21 H21 119.7
C20 C21 C22 120.5(6)
C20 C21 H21 119.7
C25 C26 H26 119.8
C25 C26 C27 120.3(5)
C27 C26 H26 119.8
C6 C5 H5 119.0
C4 C5 H5 119.0
C4 C5 C6 122.0(6)
C7 C6 C1 121.4(5)
C5 C6 C7 117.6(6)
C5 C6 C1 120.4(5)
C2 C3 H3 117.7
C2 C3 C4 124.7(5)
C4 C3 H3 117.7
C10 C11 C16 119.4(5)
C12 C11 C16 119.2(5)
C12 C11 C10 121.4(5)
C18 C27 N2 120.3(5)
C18 C27 C26 121.8(5)
C26 C27 N2 117.8(5)
C9 C10 C11 120.6(5)
C9 C10 H10 119.7
C11 C10 H10 119.7
H49A C49 H49B 109.5
H49A C49 H49C 109.5
H49B C49 H49C 109.5
C47 C49 H49A 109.5
C47 C49 H49B 109.5
C47 C49 H49C 109.5
C34 C33 C43 120.5(5)
C32 C33 C34 117.0(5)
C32 C33 C43 122.5(5)
C2 C35 C38 109.8(5)
C37 C35 C2 109.4(5)
C37 C35 C38 111.0(5)
C37 C35 C36 107.3(5)
C36 C35 C2 112.1(5)
C36 C35 C38 107.1(5)
C16 C17 C18 120.1(5)
C8 C17 C16 118.8(5)
C8 C17 C18 121.1(5)
H45A C45 H45B 109.5
H45A C45 H45C 109.5
H45B C45 H45C 109.5
C43 C45 H45A 109.5
C43 C45 H45B 109.5
C43 C45 H45C 109.5
C25 C24 C19 119.7(5)
C25 C24 C23 121.9(5)
C23 C24 C19 118.3(5)
H44A C44 H44B 109.5
H44A C44 H44C 109.5
H44B C44 H44C 109.5
C43 C44 H44A 109.5
C43 C44 H44B 109.5
C43 C44 H44C 109.5
C31 C47 C50 108.9(5)
C49 C47 C31 109.2(5)
C49 C47 C50 110.0(5)
C48 C47 C31 112.6(5)
C48 C47 C49 108.7(5)
C48 C47 C50 107.4(5)
H46A C46 H46B 109.5
H46A C46 H46C 109.5
H46B C46 H46C 109.5
C43 C46 H46A 109.5
C43 C46 H46B 109.5
C43 C46 H46C 109.5
C35 C37 H37A 109.5
C35 C37 H37B 109.5
C35 C37 H37C 109.5
H37A C37 H37B 109.5
H37A C37 H37C 109.5
H37B C37 H37C 109.5
C13 C14 H14 119.8
C15 C14 H14 119.8
C15 C14 C13 120.3(6)
C35 C38 H38A 109.5
C35 C38 H38B 109.5
C35 C38 H38C 109.5
H38A C38 H38B 109.5
H38A C38 H38C 109.5
H38B C38 H38C 109.5
C14 C13 H13 119.9
C12 C13 C14 120.2(6)
C12 C13 H13 119.9
C22 C23 C24 121.4(6)
C22 C23 H23 119.3
C24 C23 H23 119.3
C33 C43 C44 108.4(5)
C45 C43 C33 110.3(5)
C45 C43 C44 111.0(5)
C46 C43 C33 112.1(5)
C46 C43 C45 106.6(5)
C46 C43 C44 108.4(5)
C11 C12 H12 119.6
C13 C12 C11 120.8(6)
C13 C12 H12 119.6
C5 C4 C39 123.9(6)
C5 C4 C3 116.9(5)
C3 C4 C39 119.2(5)
C47 C50 H50A 109.5
C47 C50 H50B 109.5
C47 C50 H50C 109.5
H50A C50 H50B 109.5
H50A C50 H50C 109.5
H50B C50 H50C 109.5
C16 C15 H15 119.5
C14 C15 C16 121.1(5)
C14 C15 H15 119.4
C35 C36 H36A 109.5
C35 C36 H36B 109.5
C35 C36 H36C 109.5
H36A C36 H36B 109.5
H36A C36 H36C 109.5
H36B C36 H36C 109.5
C47 C48 H48A 109.5
C47 C48 H48B 109.5
C47 C48 H48C 109.5
H48A C48 H48B 109.5
H48A C48 H48C 109.5
H48B C48 H48C 109.5
C19 C20 H20 119.8
C21 C20 C19 120.4(6)
C21 C20 H20 119.8
Cl7 C52 H52 109.0
Cl6 C52 Cl7 108.8(4)
Cl6 C52 H52 109.0
Cl8 C52 Cl7 110.9(4)
Cl8 C52 Cl6 110.0(4)
Cl8 C52 H52 109.0
Cl5 C51 Cl3 109.8(3)
Cl5 C51 Cl4 110.3(4)
Cl5 C51 H51 108.8
Cl3 C51 H51 108.8
Cl4 C51 Cl3 110.2(3)
Cl4 C51 H51 108.8
Cl10 C53 Cl9 111.3(12)
Cl10 C53 Cl11 117.9(14)
Cl10 C53 H53 102.5
Cl9 C53 H53 102.5
Cl11 C53 Cl9 117.0(15)
Cl11 C53 H53 102.6

loop_
_geom_bond_atom_site_label_1
_geom_bond_atom_site_label_2
_geom_bond_distance
Ir1 Cl2 2.3325(13)
Ir1 Cl1 2.3372(12)
Ir1 O2 2.000(4)
Ir1 N1 2.001(4)
Ir1 N2 2.011(4)
Ir1 O1 2.007(4)
O2 C34 1.318(6)
N1 C8 1.435(7)
N1 C7 1.305(7)
N2 C28 1.310(7)
N2 C27 1.443(7)
C39 C41 1.531(10)
C39 C40 1.525(10)
C39 C42 1.535(10)
C39 C4 1.530(8)
C41 H41A 0.9800
C41 H41B 0.9800
C41 H41C 0.9800
C40 H40A 0.9800
C40 H40B 0.9800
C40 H40C 0.9800
C42 H42A 0.9800
C42 H42B 0.9800
C42 H42C 0.9800
O1 C1 1.317(7)
C34 C29 1.426(8)
C34 C33 1.432(8)
C16 C11 1.421(8)
C16 C17 1.432(8)
C16 C15 1.419(8)
C19 C18 1.443(8)
C19 C24 1.422(8)
C19 C20 1.403(8)
C18 C27 1.380(8)
C18 C17 1.484(8)
C8 C9 1.410(8)
C8 C17 1.379(8)
C7 H7 0.9500
C7 C6 1.423(8)
C9 H9 0.9500
C9 C10 1.363(8)
C25 H25 0.9500
C25 C26 1.359(8)
C25 C24 1.415(8)
C29 C30 1.417(8)
C29 C28 1.424(8)
C31 C30 1.374(8)
C31 C32 1.399(8)
C31 C47 1.535(7)
C1 C2 1.431(8)
C1 C6 1.431(9)
C30 H30 0.9500
C28 H28 0.9500
C32 H32 0.9500
C32 C33 1.378(8)
C2 C3 1.385(8)
C2 C35 1.534(8)
C22 H22 0.9500
C22 C21 1.404(9)
C22 C23 1.365(9)
C21 H21 0.9500
C21 C20 1.382(9)
C26 H26 0.9500
C26 C27 1.409(8)
C5 H5 0.9500
C5 C6 1.403(8)
C5 C4 1.369(9)
C3 H3 0.9500
C3 C4 1.410(9)
C11 C10 1.417(8)
C11 C12 1.413(8)
C10 H10 0.9500
C49 H49A 0.9800
C49 H49B 0.9800
C49 H49C 0.9800
C49 C47 1.534(8)
C33 C43 1.543(8)
C35 C37 1.527(9)
C35 C38 1.536(9)
C35 C36 1.533(8)
C45 H45A 0.9800
C45 H45B 0.9800
C45 H45C 0.9800
C45 C43 1.539(9)
C24 C23 1.419(8)
C44 H44A 0.9800
C44 H44B 0.9800
C44 H44C 0.9800
C44 C43 1.555(8)
C47 C50 1.540(9)
C47 C48 1.523(8)
C46 H46A 0.9800
C46 H46B 0.9800
C46 H46C 0.9800
C46 C43 1.529(9)
C37 H37A 0.9800
C37 H37B 0.9800
C37 H37C 0.9800
C14 H14 0.9500
C14 C13 1.408(9)
C14 C15 1.363(9)
C38 H38A 0.9800
C38 H38B 0.9800
C38 H38C 0.9800
C13 H13 0.9500
C13 C12 1.366(9)
C23 H23 0.9500
C12 H12 0.9500
C50 H50A 0.9800
C50 H50B 0.9800
C50 H50C 0.9800
C15 H15 0.9500
C36 H36A 0.9800
C36 H36B 0.9800
C36 H36C 0.9800
C48 H48A 0.9800
C48 H48B 0.9800
C48 H48C 0.9800
C20 H20 0.9500
Cl7 C52 1.769(7)
Cl6 C52 1.758(8)
Cl8 C52 1.745(8)
C52 H52 1.0000
Cl5 C51 1.750(6)
Cl3 C51 1.775(6)
Cl4 C51 1.764(6)
C51 H51 1.0000
Cl10 C53 1.670(17)
Cl9 C53 1.757(17)
Cl11 C53 1.704(17)
C53 H53 1.0000

loop_
_geom_torsion_atom_site_label_1
_geom_torsion_atom_site_label_2
_geom_torsion_atom_site_label_3
_geom_torsion_atom_site_label_4
_geom_torsion
Ir1 O2 C34 C29 -32.1(7)
Ir1 O2 C34 C33 152.0(4)
Ir1 N1 C8 C9 -107.9(5)
Ir1 N1 C8 C17 68.1(6)
Ir1 N1 C7 C6 5.6(8)
Ir1 N2 C28 C29 1.1(7)
Ir1 N2 C27 C18 65.3(6)
Ir1 N2 C27 C26 -111.6(5)
Ir1 O1 C1 C2 154.0(4)
Ir1 O1 C1 C6 -30.8(7)
O2 C34 C29 C30 -175.4(5)
O2 C34 C29 C28 -3.6(8)
O2 C34 C33 C32 178.7(5)
O2 C34 C33 C43 -1.2(8)
N1 C8 C9 C10 171.7(5)
N1 C8 C17 C16 -172.2(5)
N1 C8 C17 C18 9.3(8)
N1 C7 C6 C1 20.7(9)
N1 C7 C6 C5 -168.3(6)
C41 C39 C4 C5 116.0(7)
C41 C39 C4 C3 -64.9(8)
C40 C39 C4 C5 -2.9(9)
C40 C39 C4 C3 176.2(6)
C42 C39 C4 C5 -124.0(7)
C42 C39 C4 C3 55.1(8)
O1 C1 C2 C3 179.4(5)
O1 C1 C2 C35 -1.9(8)
O1 C1 C6 C7 -6.6(8)
O1 C1 C6 C5 -177.4(5)
C34 C29 C30 C31 -3.2(8)
C34 C29 C28 N2 20.7(8)
C34 C33 C43 C45 58.8(7)
C34 C33 C43 C44 -62.9(7)
C34 C33 C43 C46 177.5(5)
C16 C11 C10 C9 4.3(9)
C16 C11 C12 C13 1.6(9)
C19 C18 C27 N2 -173.5(5)
C19 C18 C27 C26 3.3(8)
C19 C18 C17 C16 -66.0(7)
C19 C18 C17 C8 112.5(6)
C19 C24 C23 C22 -2.2(9)
C18 C19 C24 C25 0.1(8)
C18 C19 C24 C23 178.7(5)
C18 C19 C20 C21 -177.2(5)
C8 N1 C7 C6 -162.0(5)
C8 C9 C10 C11 0.2(9)
C7 N1 C8 C9 60.3(7)
C7 N1 C8 C17 -123.7(6)
C9 C8 C17 C16 3.7(8)
C9 C8 C17 C18 -174.9(5)
C25 C26 C27 N2 175.8(5)
C25 C26 C27 C18 -1.1(8)
C25 C24 C23 C22 176.3(6)
C29 C34 C33 C32 2.7(8)
C29 C34 C33 C43 -177.2(5)
C31 C32 C33 C34 -3.5(8)
C31 C32 C33 C43 176.4(5)
C1 C2 C3 C4 -3.0(9)
C1 C2 C35 C37 61.7(7)
C1 C2 C35 C38 -60.4(7)
C1 C2 C35 C36 -179.3(5)
C30 C29 C28 N2 -167.2(5)
C30 C31 C32 C33 0.9(9)
C30 C31 C47 C49 117.5(6)
C30 C31 C47 C50 -122.4(6)
C30 C31 C47 C48 -3.4(8)
C28 N2 C27 C18 -126.7(5)
C28 N2 C27 C26 56.4(6)
C28 C29 C30 C31 -175.6(5)
C32 C31 C30 C29 2.6(8)
C32 C31 C47 C49 -63.8(7)
C32 C31 C47 C50 56.2(7)
C32 C31 C47 C48 175.3(5)
C32 C33 C43 C45 -121.0(6)
C32 C33 C43 C44 117.2(6)
C32 C33 C43 C46 -2.4(8)
C2 C1 C6 C7 168.6(5)
C2 C1 C6 C5 -2.1(8)
C2 C3 C4 C39 -179.3(6)
C2 C3 C4 C5 -0.1(9)
C22 C21 C20 C19 -0.7(9)
C21 C22 C23 C24 1.4(10)
C26 C25 C24 C19 2.1(8)
C26 C25 C24 C23 -176.4(5)
C6 C1 C2 C3 4.0(8)
C6 C1 C2 C35 -177.4(5)
C6 C5 C4 C39 -178.6(6)
C6 C5 C4 C3 2.2(9)
C3 C2 C35 C37 -119.7(6)
C3 C2 C35 C38 118.2(6)
C3 C2 C35 C36 -0.8(8)
C11 C16 C17 C18 179.4(5)
C11 C16 C17 C8 0.9(8)
C11 C16 C15 C14 0.9(9)
C27 N2 C28 C29 -166.5(5)
C27 C18 C17 C16 110.9(6)
C27 C18 C17 C8 -70.6(7)
C10 C11 C12 C13 -178.4(6)
C33 C34 C29 C30 0.5(8)
C33 C34 C29 C28 172.3(5)
C35 C2 C3 C4 178.4(6)
C17 C16 C11 C10 -4.8(8)
C17 C16 C11 C12 175.2(5)
C17 C16 C15 C14 -176.5(6)
C17 C18 C27 N2 9.5(8)
C17 C18 C27 C26 -173.7(5)
C17 C8 C9 C10 -4.3(8)
C24 C19 C18 C27 -2.7(8)
C24 C19 C18 C17 174.3(5)
C24 C19 C20 C21 -0.2(9)
C24 C25 C26 C27 -1.6(8)
C47 C31 C30 C29 -178.7(5)
C47 C31 C32 C33 -177.9(5)
C14 C13 C12 C11 0.5(10)
C13 C14 C15 C16 1.2(10)
C23 C22 C21 C20 0.1(10)
C12 C11 C10 C9 -175.7(6)
C4 C5 C6 C7 -172.2(6)
C4 C5 C6 C1 -1.1(9)
C15 C16 C11 C10 177.8(5)
C15 C16 C11 C12 -2.3(8)
C15 C16 C17 C18 -3.2(8)
C15 C16 C17 C8 178.2(5)
C15 C14 C13 C12 -1.9(10)
C20 C19 C18 C27 174.3(5)
C20 C19 C18 C17 -8.7(8)
C20 C19 C24 C25 -176.9(5)
C20 C19 C24 C23 1.6(8)
